data_9017910
loop_
_publ_author_name
'Nishio-Hamane D'
'Ohnishi, M.'
'Momma, K.'
'Shimobayashi, N.'
'Miyawaki, R.'
'Minakawa, T.'
'Inaba, S.'

_publ_section_title
;
 Imayoshiite, Ca3Al(CO3)[B(OH)4](OH)6*12H2O, a new mineral of the ettringite
 group from Ise City, Mie Prefecture, Japan
;
_journal_name_full 'Mineralogical Magazine'
_journal_page_first 413
_journal_page_last 423
_journal_volume 79
_journal_year 2015
_chemical_compound_source 'Ise City, Mie Prefecture, Japan'
_chemical_formula_sum 'C H27 Al0.89 B0.94 Ca3 O25 S0.06 Si0.11'
_chemical_name_mineral Imayoshiite
_space_group_IT_number 173
_space_group_name_Hall 'P 6c'
_space_group_name_H-M_alt 'P 63'
_symmetry_space_group_name_H-M 'P 63'
_cell_angle_alpha 90
_cell_angle_beta 90
_cell_angle_gamma 120
_cell_length_a 11.0459
_cell_length_b 11.0459
_cell_length_c 10.61502
_cell_formula_units_Z 2
_cell_volume 1121.640
_database_code_amcsd 0021028
_exptl_crystal_density_diffrn 1.773
_cod_data_source_file inputs/fixed/split/18643.cif
_cod_data_source_block 18643
_cod_original_formula_sum 'Ca3 (Al.89 Si.11) C (B.94 S.06) O25 H27'
_cod_database_code 9017910

loop_
_space_group_symop_operation_xyz
x,y,z
x-y,x,1/2+z
-y,x-y,z
-x,-y,1/2+z
-x+y,-x,z
y,-x+y,1/2+z

loop_
_atom_site_aniso_label
_atom_site_aniso_U_11
_atom_site_aniso_U_22
_atom_site_aniso_U_33
_atom_site_aniso_U_12
_atom_site_aniso_U_13
_atom_site_aniso_U_23
Ca 0.01831 0.01440 0.01175 0.00914 0.00052 0.00018
Al1 0.01276 0.01276 0.00810 0.00638 0.00000 0.00000
Si 0.01276 0.01276 0.00810 0.00638 0.00000 0.00000
C 0.01910 0.01910 0.01190 0.00960 0.00000 0.00000
B 0.01390 0.01390 0.02280 0.00700 0.00000 0.00000
S 0.01390 0.01390 0.02280 0.00700 0.00000 0.00000
O1 0.01530 0.01490 0.01020 0.00610 -0.00010 0.00020
O2 0.01420 0.01440 0.01140 0.00550 -0.00090 -0.00080
O3 0.03560 0.02520 0.02860 0.01450 0.00330 0.00110
O4 0.02230 0.03520 0.04870 0.01510 -0.00350 -0.02260
O5 0.02560 0.03590 0.02800 0.01490 -0.00130 0.00320
O6 0.03400 0.02250 0.04630 0.01500 0.02010 0.00300
O71 0.02460 0.01780 0.03680 0.00850 -0.00410 0.00000
O72 0.01740 0.02310 0.02910 0.00920 0.00420 0.00100
O8 0.02170 0.01780 0.03250 0.00900 -0.00200 -0.00380
O9 0.03420 0.03420 0.02100 0.01710 0.00000 0.00000
O10 0.03440 0.03440 0.02300 0.01720 0.00000 0.00000

loop_
_atom_site_label
_atom_site_fract_x
_atom_site_fract_y
_atom_site_fract_z
_atom_site_occupancy
_atom_site_U_iso_or_equiv
Ca 0.00004 0.19606 0.24990 1.00000 0.01439
Al1 0.00000 0.00000 0.00000 0.89000 0.01122
Si 0.00000 0.00000 0.00000 0.11000 0.01122
C 0.33333 0.66667 0.49990 1.00000 0.01670
B 0.33333 0.66667 0.00050 0.94000 0.01690
S 0.33333 0.66667 0.00050 0.06000 0.01690
O1 0.13511 0.13406 0.39000 1.00000 0.01410
O2 0.13386 0.13484 0.10970 1.00000 0.01400
O3 0.25892 0.41084 0.25780 1.00000 0.03010
O4 0.00136 0.34430 0.41920 1.00000 0.03510
O5 0.41082 0.25879 0.24180 1.00000 0.03010
O6 0.34350 0.00100 0.07970 1.00000 0.03390
O71 0.26642 0.53276 0.49950 0.96500 0.02730
O72 0.20600 0.61100 0.48400 0.03500 0.02700
O8 0.18980 0.61900 0.04690 0.51500 0.02360
O9 0.61890 0.19000 0.45330 0.48500 0.02440
O10 0.33333 0.66667 0.86430 0.51500 0.02980
O11 0.33333 0.66667 0.13500 0.48500 0.03060
H1 0.20490 0.19700 0.43120 1.00000 0.05300
H2 0.19280 0.19740 0.07590 1.00000 0.05300
H31 0.27960 0.45640 0.33500 1.00000 0.05300
H32 0.30630 0.36490 0.25000 0.50000 0.05300
H41 0.08040 0.41460 0.44590 1.00000 0.05300
H42 -0.07210 0.35130 0.44340 1.00000 0.05300
H51 0.45500 0.27930 0.17450 1.00000 0.05300
H52 0.36480 0.31080 0.25000 0.50000 0.05300
H61 0.35130 -0.07210 0.06130 1.00000 0.05300
H62 0.41440 0.07210 0.05660 1.00000 0.05300

loop_
_cod_related_entry_id
_cod_related_entry_database
_cod_related_entry_code
1 AMCSD 0021028
